data_4089193
loop_
_publ_author_name
'Congrave, Daniel G.'
'Hsu, Yu-ting'
'Batsanov, Andrei S.'
'Beeby, Andrew'
'Bryce, Martin R.'

_publ_section_title
;
 Synthesis, Diastereomer Separation, and Optoelectronic and Structural
 Properties of Dinuclear Cyclometalated Iridium(III) Complexes with
 Bridging Diarylhydrazide Ligands
;
_journal_issue 5
_journal_name_full Organometallics
_journal_page_first 981
_journal_paper_doi 10.1021/acs.organomet.6b00887
_journal_volume 36
_journal_year 2017
_chemical_formula_moiety 'C58 H46 F8 Ir2 N10 O2, C H2 Cl2'
_chemical_formula_sum 'C59 H48 Cl2 F8 Ir2 N10 O2'
_chemical_formula_weight 1536.37
_space_group_crystal_system triclinic
_space_group_IT_number 2
_space_group_name_Hall '-P 1'
_space_group_name_H-M_alt 'P -1'
_atom_sites_solution_hydrogens mixed
_atom_sites_solution_primary direct
_atom_sites_solution_secondary difmap
_audit_creation_date 2016-10-24
_audit_creation_method
;
Olex2 1.2-beta
(compiled 2016.09.09 svn.r3337 for OlexSys, GUI svn.r5227)
;
_cell_angle_alpha 101.874(2)
_cell_angle_beta 90.127(2)
_cell_angle_gamma 111.257(2)
_cell_formula_units_Z 4
_cell_length_a 12.8729(8)
_cell_length_b 17.6403(11)
_cell_length_c 27.5904(17)
_cell_measurement_reflns_used 9495
_cell_measurement_temperature 120
_cell_measurement_theta_max 33.16
_cell_measurement_theta_min 2.47
_cell_volume 5693.8(6)
_computing_cell_refinement 'SAINT v8.34A (Bruker, 2013)'
_computing_data_collection 'APEX2 v.2013.4_1 (Bruker, 2013)'
_computing_data_reduction 'SAINT v8.34A (Bruker, 2013)'
_computing_molecular_graphics 'Olex2 (Dolomanov et al., 2009)'
_computing_publication_material 'Olex2 (Dolomanov et al., 2009)'
_computing_structure_refinement 'ShelXL 2014/7 multi-CPU (Sheldrick, 2015)'
_computing_structure_solution 'ShelXS 2013/1 (Sheldrick, 2008)'
_diffrn_ambient_temperature 120
_diffrn_detector_area_resol_mean 10.4
_diffrn_detector_type 'Bruker PHOTON 100 CMOS'
_diffrn_measured_fraction_theta_full 0.999
_diffrn_measured_fraction_theta_max 0.992
_diffrn_measurement_device '3-circle area detector diffractometer'
_diffrn_measurement_device_type 'Bruker D8 Venture'
_diffrn_measurement_method '\f and \w scans'
_diffrn_radiation_monochromator 'focusing mirrors'
_diffrn_radiation_probe x-ray
_diffrn_radiation_type MoK\a
_diffrn_radiation_wavelength 0.71073
_diffrn_reflns_av_R_equivalents 0.0435
_diffrn_reflns_av_unetI/netI 0.0662
_diffrn_reflns_Laue_measured_fraction_full 0.999
_diffrn_reflns_Laue_measured_fraction_max 0.992
_diffrn_reflns_limit_h_max 19
_diffrn_reflns_limit_h_min -19
_diffrn_reflns_limit_k_max 27
_diffrn_reflns_limit_k_min -27
_diffrn_reflns_limit_l_max 42
_diffrn_reflns_limit_l_min -42
_diffrn_reflns_number 112010
_diffrn_reflns_point_group_measured_fraction_full 0.999
_diffrn_reflns_point_group_measured_fraction_max 0.992
_diffrn_reflns_theta_full 25.242
_diffrn_reflns_theta_max 33.274
_diffrn_reflns_theta_min 2.182
_diffrn_source 'microfocus sealed X-ray tube'
_diffrn_source_type 'Incoatec I\mS microsource'
_diffrn_standards_number 0
_exptl_absorpt_coefficient_mu 4.843
_exptl_absorpt_correction_T_max 0.5435
_exptl_absorpt_correction_T_min 0.4472
_exptl_absorpt_correction_type multi-scan
_exptl_absorpt_process_details
;
SADABS-2014/5 (Bruker,2014/5) was used for absorption correction.
wR2(int) was 0.0716 before and 0.0499 after correction.
The Ratio of minimum to maximum transmission is 0.8228.
The \l/2 correction factor is Not present.
;
_exptl_crystal_colour 'light yellow'
_exptl_crystal_density_diffrn 1.792
_exptl_crystal_description 'irregular block'
_exptl_crystal_F_000 2992
_exptl_crystal_size_max 0.236
_exptl_crystal_size_mid 0.159
_exptl_crystal_size_min 0.143
_refine_diff_density_max 3.828
_refine_diff_density_min -3.252
_refine_diff_density_rms 0.225
_refine_ls_extinction_method none
_refine_ls_goodness_of_fit_ref 1.281
_refine_ls_hydrogen_treatment constr
_refine_ls_matrix_type full
_refine_ls_number_parameters 1496
_refine_ls_number_reflns 43598
_refine_ls_number_restraints 1596
_refine_ls_restrained_S_all 1.268
_refine_ls_R_factor_all 0.0748
_refine_ls_R_factor_gt 0.0482
_refine_ls_shift/su_max 0.003
_refine_ls_shift/su_mean 0.000
_refine_ls_structure_factor_coef Fsqd
_refine_ls_weighting_details 'w=1/[\s^2^(Fo^2^)+(0.0410P)^2^+4.3030P] where P=(Fo^2^+2Fc^2^)/3'
_refine_ls_weighting_scheme calc
_refine_ls_wR_factor_gt 0.1080
_refine_ls_wR_factor_ref 0.1163
_reflns_Friedel_coverage 0.000
_reflns_number_gt 33829
_reflns_number_total 43598
_reflns_threshold_expression 'I > 2\s(I)'
_cod_data_source_file om6b00887_si_002.cif
_cod_data_source_block 14b-metastable
_cod_depositor_comments
;
The following automatic conversions were performed:

data item '_diffrn_radiation_probe' value 'X-ray' was changed to
'x-ray' in accordance with the
/home/saulius/struct/COD-crude-data/automatic-downloads/DataCite-retrospective/ACS/depositions/lib/dictionaries/cif_core.dic
dictionary named 'cif_core.dic' version 2.4.2 last updated on
2011-04-26.

Automatic conversion script
Id: cif_fix_values 6909 2019-04-08 15:41:33Z antanas 
;
_cod_database_code 4089193
_shelx_space_group_comment
;
The symmetry employed for this shelxl refinement is uniquely defined
by the following loop, which should always be used as a source of
symmetry information in preference to the above space-group names.
They are only intended as comments.
;
_shelx_estimated_absorpt_t_max 0.544
_shelx_estimated_absorpt_t_min 0.394
_olex2_refinement_description
;
1. Twinned data refinement
 Scales: 0.9439(2) 0.0561(2)
2. Fixed Uiso
 At 1.2 times of:
  All C(H) groups, All C(H,H) groups
 At 1.5 times of:
  All C(H,H,H) groups
3. Rigid body (RIGU) restrains
 All non-hydrogen atoms
 with sigma for 1-2 distances of 0.004 and sigma for 1-3 distances of 0.004
4.a Riding coordinates:
 C9(H9A,H9B,H9C), C10(H10A,H10B,H10C), C11(H11A,H11B,H11C), C38(H38A,H38B,
 H38C), C39(H39A,H39B,H39C), C40(H40A,H40B,H40C), C9'(H9'A,H9'B,H9'C),
 C10'(H10D,H10E,H10F), C11'(H11D,H11E,H11F), C38'(H38D,H38E,H38F), C39'(H39D,
 H39E,H39F), C40'(H40D,H40E,H40F)
4.b Secondary CH2 refined with riding coordinates:
 C59(H59A,H59B), C60(H60A,H60B)
4.c Aromatic/amide H refined with riding coordinates:
 C3(H3), C4(H4), C6(H6), C7(H7), C15(H15), C17(H17), C18(H18), C19(H19),
 C20(H20), C24(H24), C26(H26), C27(H27), C28(H28), C29(H29), C32(H32), C33(H33),
  C35(H35), C36(H36), C44(H44), C46(H46), C47(H47), C48(H48), C49(H49),
 C53(H53), C55(H55), C56(H56), C57(H57), C58(H58), C3'(H3'), C4'(H4'), C6'(H6'),
  C7'(H7'), C15'(H15'), C17'(H17'), C18'(H18'), C19'(H19'), C20'(H20'),
 C24'(H24'), C26'(H26'), C27'(H27'), C28'(H28'), C29'(H29'), C32'(H32'),
 C33'(H33'), C35'(H35'), C36'(H36'), C44'(H44'), C46'(H46'), C47'(H47'),
 C48'(H48'), C49'(H49'), C53'(H53'), C55'(H55'), C56'(H56'), C57'(H57'),
 C58'(H58')
;
_shelx_shelxl_version_number 2014/7
_olex2_diffrn_ambient_temperature_device 'Oxford Cryosystems'
_olex2_submission_special_instructions 'No special instructions were received'

loop_
_space_group_symop_operation_xyz
'x, y, z'
'-x, -y, -z'

loop_
_atom_site_label
_atom_site_type_symbol
_atom_site_fract_x
_atom_site_fract_y
_atom_site_fract_z
_atom_site_U_iso_or_equiv
_atom_site_adp_type
_atom_site_occupancy
_atom_site_site_symmetry_order
_atom_site_calc_flag
_atom_site_refinement_flags_posn
_atom_site_refinement_flags_adp
Ir1 Ir 0.54726(2) 0.25598(2) 0.12629(2) 0.01514(4) Uani 1 1 d . U
Ir2 Ir 0.49670(2) 0.23892(2) -0.05625(2) 0.01524(4) Uani 1 1 d . U
F1 F 0.4731(5) 0.5032(3) 0.2398(2) 0.0790(17) Uani 1 1 d . U
F2 F 0.2268(4) 0.2429(4) 0.25442(18) 0.0759(16) Uani 1 1 d . U
F3 F 0.5779(4) 0.0691(2) 0.24507(15) 0.0464(11) Uani 1 1 d . U
F4 F 0.8468(3) 0.3393(2) 0.28588(11) 0.0291(7) Uani 1 1 d . U
F5 F 0.7478(3) 0.1399(2) -0.19492(14) 0.0390(9) Uani 1 1 d . U
F6 F 0.8108(3) 0.4248(2) -0.14728(16) 0.0451(10) Uani 1 1 d . U
F7 F 0.2008(3) 0.0256(2) -0.19604(13) 0.0353(8) Uani 1 1 d . U
F8 F 0.2682(3) 0.3047(2) -0.19696(12) 0.0315(8) Uani 1 1 d . U
O1 O 0.6615(3) 0.2253(3) 0.07862(13) 0.0242(8) Uani 1 1 d . U
O2 O 0.3657(3) 0.2420(3) -0.01170(12) 0.0218(8) Uani 1 1 d . U
N1 N 0.4848(3) 0.2530(3) 0.05378(14) 0.0163(8) Uani 1 1 d . U
N2 N 0.5635(4) 0.2477(3) 0.01691(15) 0.0184(8) Uani 1 1 d . U
N3 N 0.6276(4) 0.3803(3) 0.13549(17) 0.0266(10) Uani 1 1 d . U
N4 N 0.5828(5) 0.4274(3) 0.16711(19) 0.0330(11) Uani 1 1 d . U
N5 N 0.4591(4) 0.1355(3) 0.12529(15) 0.0203(8) Uani 1 1 d . U
N6 N 0.4835(4) 0.1089(3) 0.16554(16) 0.0219(9) Uani 1 1 d . U
N7 N 0.5695(4) 0.3636(3) -0.04640(16) 0.0230(9) Uani 1 1 d . U
N8 N 0.6518(4) 0.3920(3) -0.07583(18) 0.0264(10) Uani 1 1 d . U
N9 N 0.4317(4) 0.1131(3) -0.07211(15) 0.0188(8) Uani 1 1 d . U
N10 N 0.3589(4) 0.0763(3) -0.11384(15) 0.0190(8) Uani 1 1 d . U
C1 C 0.3903(4) 0.2503(3) 0.03480(17) 0.0179(9) Uani 1 1 d . U
C2 C 0.2998(4) 0.2581(3) 0.06731(17) 0.0172(9) Uani 1 1 d . U
C3 C 0.2003(5) 0.1904(4) 0.0623(2) 0.0295(12) Uani 1 1 d . U
H3 H 0.1932 0.1383 0.0417 0.035 Uiso 1 1 calc R .
C4 C 0.1103(5) 0.1991(4) 0.0877(2) 0.0304(12) Uani 1 1 d . U
H4 H 0.0432 0.1517 0.0850 0.036 Uiso 1 1 calc R .
C5 C 0.1159(5) 0.2743(4) 0.11640(19) 0.0245(10) Uani 1 1 d . U
C6 C 0.2161(5) 0.3419(4) 0.1207(2) 0.0233(10) Uani 1 1 d . U
H6 H 0.2226 0.3945 0.1406 0.028 Uiso 1 1 calc R .
C7 C 0.3063(4) 0.3337(4) 0.09640(19) 0.0221(10) Uani 1 1 d . U
H7 H 0.3740 0.3808 0.0997 0.027 Uiso 1 1 calc R .
C8 C 0.0126(5) 0.2868(4) 0.1419(2) 0.0320(13) Uani 1 1 d . U
C9 C -0.0816(6) 0.2044(5) 0.1402(3) 0.053(2) Uani 1 1 d . U
H9A H -0.1021 0.1735 0.1056 0.080 Uiso 1 1 d R .
H9B H -0.1464 0.2144 0.1544 0.080 Uiso 1 1 d R .
H9C H -0.0575 0.1718 0.1594 0.080 Uiso 1 1 d R .
C10 C 0.0481(6) 0.3344(6) 0.1951(3) 0.060(2) Uani 1 1 d . U
H10A H 0.0788 0.3033 0.2129 0.089 Uiso 1 1 d R .
H10B H -0.0167 0.3411 0.2113 0.089 Uiso 1 1 d R .
H10C H 0.1055 0.3894 0.1958 0.089 Uiso 1 1 d R .
C11 C -0.0275(6) 0.3376(5) 0.1129(3) 0.0505(19) Uani 1 1 d . U
H11A H 0.0263 0.3953 0.1202 0.076 Uiso 1 1 d R .
H11B H -0.1009 0.3367 0.1229 0.076 Uiso 1 1 d R .
H11C H -0.0333 0.3136 0.0772 0.076 Uiso 1 1 d R .
C12 C 0.4514(4) 0.2949(4) 0.17430(18) 0.0202(9) Uani 1 1 d . U
C13 C 0.4909(6) 0.3829(4) 0.1900(2) 0.0326(12) Uani 1 1 d . U
C14 C 0.4383(7) 0.4207(5) 0.2253(3) 0.0484(16) Uani 1 1 d . U
C15 C 0.3489(7) 0.3736(6) 0.2480(3) 0.0551(17) Uani 1 1 d . U
H15 H 0.3145 0.3991 0.2733 0.066 Uiso 1 1 calc R .
C16 C 0.3134(6) 0.2904(6) 0.2323(2) 0.0477(16) Uani 1 1 d . U
C17 C 0.3615(5) 0.2487(5) 0.1967(2) 0.0312(13) Uani 1 1 d . U
H17 H 0.3330 0.1895 0.1878 0.037 Uiso 1 1 calc R .
C18 C 0.6371(7) 0.5089(4) 0.1677(3) 0.0495(17) Uani 1 1 d . U
H18 H 0.6207 0.5540 0.1866 0.059 Uiso 1 1 calc R .
C19 C 0.7195(8) 0.5147(5) 0.1364(3) 0.0544(19) Uani 1 1 d . U
H19 H 0.7717 0.5644 0.1294 0.065 Uiso 1 1 calc R .
C20 C 0.7127(6) 0.4324(4) 0.1164(3) 0.0411(15) Uani 1 1 d . U
H20 H 0.7602 0.4168 0.0935 0.049 Uiso 1 1 calc R .
C21 C 0.6231(4) 0.2454(3) 0.18666(17) 0.0164(9) Uani 1 1 d . U
C22 C 0.5774(4) 0.1660(3) 0.19764(18) 0.0179(9) Uani 1 1 d . U
C23 C 0.6228(5) 0.1458(3) 0.2359(2) 0.0252(11) Uani 1 1 d . U
C24 C 0.7158(4) 0.2028(3) 0.26507(18) 0.0177(9) Uani 1 1 d . U
H24 H 0.7494 0.1885 0.2907 0.021 Uiso 1 1 calc R .
C25 C 0.7585(4) 0.2818(4) 0.25571(18) 0.0213(10) Uani 1 1 d . U
C26 C 0.7155(4) 0.3034(3) 0.21758(17) 0.0188(9) Uani 1 1 d . U
H26 H 0.7488 0.3583 0.2122 0.023 Uiso 1 1 calc R .
C27 C 0.4080(5) 0.0320(4) 0.1659(2) 0.0286(12) Uani 1 1 d . U
H27 H 0.4071 0.0001 0.1899 0.034 Uiso 1 1 calc R .
C28 C 0.3331(5) 0.0087(4) 0.1250(2) 0.0316(13) Uani 1 1 d . U
H28 H 0.2704 -0.0421 0.1152 0.038 Uiso 1 1 calc R .
C29 C 0.3677(5) 0.0744(3) 0.1008(2) 0.0257(11) Uani 1 1 d . U
H29 H 0.3314 0.0756 0.0712 0.031 Uiso 1 1 calc R .
C30 C 0.6484(4) 0.2346(3) 0.03399(18) 0.0199(10) Uani 1 1 d . U
C31 C 0.7418(5) 0.2318(4) 0.00226(18) 0.0252(11) Uani 1 1 d . U
C32 C 0.7746(5) 0.1647(4) -0.0038(2) 0.0321(13) Uani 1 1 d . U
H32 H 0.7328 0.1179 0.0093 0.039 Uiso 1 1 calc R .
C33 C 0.8687(6) 0.1646(5) -0.0288(2) 0.0398(15) Uani 1 1 d . U
H33 H 0.8893 0.1173 -0.0331 0.048 Uiso 1 1 calc R .
C34 C 0.9322(5) 0.2323(5) -0.0475(2) 0.0378(14) Uani 1 1 d . U
C35 C 0.8981(5) 0.2996(5) -0.0409(2) 0.0371(14) Uani 1 1 d . U
H35 H 0.9403 0.3469 -0.0534 0.045 Uiso 1 1 calc R .
C36 C 0.8033(5) 0.2994(4) -0.0164(2) 0.0299(12) Uani 1 1 d . U
H36 H 0.7814 0.3461 -0.0126 0.036 Uiso 1 1 calc R .
C37 C 1.0400(6) 0.2364(6) -0.0742(2) 0.0493(18) Uani 1 1 d . U
C38 C 1.0256(7) 0.2498(7) -0.1254(3) 0.061(2) Uani 1 1 d . U
H38A H 0.9639 0.2017 -0.1448 0.092 Uiso 1 1 d R .
H38B H 1.0948 0.2561 -0.1418 0.092 Uiso 1 1 d R .
H38C H 1.0089 0.3003 -0.1231 0.092 Uiso 1 1 d R .
C39 C 1.1380(6) 0.3081(6) -0.0434(3) 0.056(2) Uani 1 1 d . U
H39A H 1.1274 0.3607 -0.0423 0.084 Uiso 1 1 d R .
H39B H 1.2075 0.3102 -0.0586 0.084 Uiso 1 1 d R .
H39C H 1.1426 0.2998 -0.0095 0.084 Uiso 1 1 d R .
C40 C 1.0634(7) 0.1559(6) -0.0766(3) 0.062(2) Uani 1 1 d . U
H40A H 1.0682 0.1465 -0.0430 0.093 Uiso 1 1 d R .
H40B H 1.1346 0.1622 -0.0912 0.093 Uiso 1 1 d R .
H40C H 1.0032 0.1082 -0.0972 0.093 Uiso 1 1 d R .
C41 C 0.6183(4) 0.2472(3) -0.10258(17) 0.0173(9) Uani 1 1 d . U
C42 C 0.6778(5) 0.3286(3) -0.1088(2) 0.0223(10) Uani 1 1 d . U
C43 C 0.7569(5) 0.3449(4) -0.1429(2) 0.0277(11) Uani 1 1 d . U
C44 C 0.7839(5) 0.2823(4) -0.1723(2) 0.0314(12) Uani 1 1 d . U
H44 H 0.8394 0.2931 -0.1953 0.038 Uiso 1 1 calc R .
C45 C 0.7250(5) 0.2039(4) -0.1657(2) 0.0265(11) Uani 1 1 d . U
C46 C 0.6439(4) 0.1841(3) -0.13256(18) 0.0201(10) Uani 1 1 d . U
H46 H 0.6062 0.1277 -0.1304 0.024 Uiso 1 1 calc R .
C47 C 0.7030(6) 0.4770(4) -0.0629(3) 0.0366(14) Uani 1 1 d . U
H47 H 0.7633 0.5110 -0.0780 0.044 Uiso 1 1 calc R .
C48 C 0.6499(6) 0.5031(4) -0.0239(3) 0.0414(15) Uani 1 1 d . U
H48 H 0.6656 0.5590 -0.0066 0.050 Uiso 1 1 calc R .
C49 C 0.5673(5) 0.4309(4) -0.0145(2) 0.0310(12) Uani 1 1 d . U
H49 H 0.5174 0.4302 0.0108 0.037 Uiso 1 1 calc R .
C50 C 0.3951(4) 0.2173(3) -0.11681(17) 0.0169(9) Uani 1 1 d . U
C51 C 0.3359(4) 0.1331(3) -0.13777(17) 0.0168(9) Uani 1 1 d . U
C52 C 0.2574(4) 0.1076(3) -0.17781(19) 0.0217(10) Uani 1 1 d . U
C53 C 0.2337(5) 0.1649(4) -0.19898(19) 0.0243(10) Uani 1 1 d . U
H53 H 0.1799 0.1480 -0.2266 0.029 Uiso 1 1 calc R .
C54 C 0.2925(4) 0.2477(3) -0.17768(18) 0.0189(9) Uani 1 1 d . U
C55 C 0.3702(4) 0.2749(3) -0.13778(17) 0.0186(9) Uani 1 1 d . U
H55 H 0.4071 0.3330 -0.1243 0.022 Uiso 1 1 calc R .
C56 C 0.3260(5) -0.0074(3) -0.1221(2) 0.0271(11) Uani 1 1 d . U
H56 H 0.2762 -0.0470 -0.1488 0.033 Uiso 1 1 calc R .
C57 C 0.3782(5) -0.0247(4) -0.0847(2) 0.0292(12) Uani 1 1 d . U
H57 H 0.3710 -0.0783 -0.0802 0.035 Uiso 1 1 calc R .
C58 C 0.4432(5) 0.0512(3) -0.0547(2) 0.0245(11) Uani 1 1 d . U
H58 H 0.4894 0.0583 -0.0260 0.029 Uiso 1 1 calc R .
Ir1' Ir 0.24993(2) 0.73413(2) 0.37368(2) 0.01135(4) Uani 1 1 d . U
Ir2' Ir 0.22958(2) 0.77763(2) 0.55788(2) 0.01179(4) Uani 1 1 d . U
F1' F -0.0716(3) 0.5057(2) 0.25004(14) 0.0426(10) Uani 1 1 d . U
F2' F -0.0577(3) 0.7776(3) 0.25875(16) 0.0461(10) Uani 1 1 d . U
F3' F 0.4926(3) 0.9239(2) 0.26226(14) 0.0403(9) Uani 1 1 d . U
F4' F 0.4541(3) 0.6438(2) 0.21197(12) 0.0341(8) Uani 1 1 d . U
F5' F 0.6018(3) 0.8487(2) 0.67951(14) 0.0341(8) Uani 1 1 d . U
F6' F 0.3200(3) 0.5831(2) 0.65666(13) 0.0303(8) Uani 1 1 d . U
F7' F 0.2291(4) 1.0313(3) 0.69435(14) 0.0497(11) Uani 1 1 d . U
F8' F -0.0367(3) 0.7731(3) 0.70956(13) 0.0578(13) Uani 1 1 d . U
O1' O 0.3910(3) 0.7520(2) 0.42073(12) 0.0160(7) Uani 1 1 d . U
O2' O 0.1014(3) 0.7824(2) 0.51216(12) 0.0160(7) Uani 1 1 d . U
N1' N 0.1912(3) 0.7395(2) 0.44639(14) 0.0123(7) Uani 1 1 d . U
N2' N 0.2735(3) 0.7446(2) 0.48347(14) 0.0123(7) Uani 1 1 d . U
N3' N 0.2003(3) 0.6091(3) 0.35855(14) 0.0162(8) Uani 1 1 d . U
N4' N 0.1114(4) 0.5676(3) 0.32335(15) 0.0179(8) Uani 1 1 d . U
N5' N 0.2950(4) 0.8580(3) 0.37829(15) 0.0179(8) Uani 1 1 d . U
N6' N 0.3513(4) 0.8851(3) 0.33936(15) 0.0187(8) Uani 1 1 d . U
N7' N 0.1443(3) 0.6579(3) 0.56005(15) 0.0163(8) Uani 1 1 d . U
N8' N 0.1904(4) 0.6280(3) 0.59244(15) 0.0180(8) Uani 1 1 d . U
N9' N 0.3177(4) 0.9016(3) 0.56686(15) 0.0172(8) Uani 1 1 d . U
N10' N 0.3009(4) 0.9495(3) 0.60925(16) 0.0221(9) Uani 1 1 d . U
C1' C 0.1073(4) 0.7574(3) 0.46547(16) 0.0123(8) Uani 1 1 d . U
C2' C 0.0067(4) 0.7432(3) 0.43288(16) 0.0132(8) Uani 1 1 d . U
C3' C -0.0300(4) 0.8070(3) 0.4312(2) 0.0218(10) Uani 1 1 d . U
H3' H 0.0157 0.8627 0.4468 0.026 Uiso 1 1 calc R .
C4' C -0.1330(5) 0.7909(3) 0.4072(2) 0.0239(11) Uani 1 1 d . U
H4' H -0.1560 0.8360 0.4063 0.029 Uiso 1 1 calc R .
C5' C -0.2032(4) 0.7105(3) 0.38430(17) 0.0164(9) Uani 1 1 d . U
C6' C -0.1636(4) 0.6473(3) 0.3850(2) 0.0240(11) Uani 1 1 d . U
H6' H -0.2082 0.5918 0.3686 0.029 Uiso 1 1 calc R .
C7' C -0.0608(4) 0.6631(3) 0.4089(2) 0.0209(10) Uani 1 1 d . U
H7' H -0.0364 0.6184 0.4089 0.025 Uiso 1 1 calc R .
C8' C -0.3194(4) 0.6914(4) 0.3598(2) 0.0259(11) Uani 1 1 d . U
C9' C -0.3472(5) 0.7695(4) 0.3639(2) 0.0347(14) Uani 1 1 d . U
H9'A H -0.3441 0.7961 0.3990 0.052 Uiso 1 1 d R .
H9'B H -0.4223 0.7544 0.3480 0.052 Uiso 1 1 d R .
H9'C H -0.2923 0.8084 0.3472 0.052 Uiso 1 1 d R .
C10' C -0.3239(6) 0.6511(5) 0.3049(2) 0.0448(18) Uani 1 1 d . U
H10D H -0.2640 0.6882 0.2893 0.067 Uiso 1 1 d R .
H10E H -0.3965 0.6414 0.2884 0.067 Uiso 1 1 d R .
H10F H -0.3141 0.5977 0.3018 0.067 Uiso 1 1 d R .
C11' C -0.4082(5) 0.6296(5) 0.3847(3) 0.0411(15) Uani 1 1 d . U
H11D H -0.3947 0.5774 0.3800 0.062 Uiso 1 1 d R .
H11E H -0.4829 0.6182 0.3697 0.062 Uiso 1 1 d R .
H11F H -0.4032 0.6540 0.4203 0.062 Uiso 1 1 d R .
C12' C 0.1162(4) 0.7045(3) 0.32659(16) 0.0149(8) Uani 1 1 d . U
C13' C 0.0647(4) 0.6189(3) 0.30513(17) 0.0177(9) Uani 1 1 d . U
C14' C -0.0238(5) 0.5890(4) 0.2693(2) 0.0278(11) Uani 1 1 d . U
C15' C -0.0663(5) 0.6409(4) 0.2528(2) 0.0341(13) Uani 1 1 d . U
H15' H -0.1273 0.6202 0.2281 0.041 Uiso 1 1 calc R .
C16' C -0.0161(5) 0.7245(4) 0.2741(2) 0.0291(12) Uani 1 1 d . U
C17' C 0.0726(5) 0.7580(3) 0.30994(19) 0.0218(10) Uani 1 1 d . U
H17' H 0.1039 0.8164 0.3233 0.026 Uiso 1 1 calc R .
C18' C 0.0929(5) 0.4852(3) 0.3120(2) 0.0272(11) Uani 1 1 d . U
H18' H 0.0363 0.4434 0.2887 0.033 Uiso 1 1 calc R .
C19' C 0.1702(6) 0.4731(4) 0.3402(2) 0.0318(12) Uani 1 1 d . U
H19' H 0.1778 0.4215 0.3404 0.038 Uiso 1 1 calc R .
C20' C 0.2365(5) 0.5520(3) 0.3688(2) 0.0228(10) Uani 1 1 d . U
H20' H 0.2977 0.5629 0.3919 0.027 Uiso 1 1 calc R .
C21' C 0.3371(4) 0.7444(3) 0.31367(16) 0.0142(8) Uani 1 1 d . U
C22' C 0.3819(4) 0.8255(3) 0.30561(17) 0.0177(9) Uani 1 1 d . U
C23' C 0.4500(5) 0.8444(4) 0.2681(2) 0.0237(10) Uani 1 1 d . U
C24' C 0.4767(5) 0.7845(4) 0.23688(19) 0.0232(10) Uani 1 1 d . U
H24' H 0.5252 0.7978 0.2114 0.028 Uiso 1 1 calc R .
C25' C 0.4312(5) 0.7046(4) 0.24363(18) 0.0214(10) Uani 1 1 d . U
C26' C 0.3625(4) 0.6824(3) 0.28073(17) 0.0181(9) Uani 1 1 d . U
H26' H 0.3327 0.6261 0.2840 0.022 Uiso 1 1 calc R .
C27' C 0.3631(5) 0.9655(3) 0.3420(2) 0.0259(11) Uani 1 1 d . U
H27' H 0.3992 0.9987 0.3194 0.031 Uiso 1 1 calc R .
C28' C 0.3143(5) 0.9901(4) 0.3826(2) 0.0287(12) Uani 1 1 d . U
H28' H 0.3090 1.0432 0.3938 0.034 Uiso 1 1 calc R .
C29' C 0.2730(4) 0.9211(3) 0.4050(2) 0.0217(10) Uani 1 1 d . U
H29' H 0.2353 0.9201 0.4345 0.026 Uiso 1 1 calc R .
C30' C 0.3684(4) 0.7468(3) 0.46528(16) 0.0136(8) Uani 1 1 d . U
C31' C 0.4542(4) 0.7356(3) 0.49628(17) 0.0160(9) Uani 1 1 d . U
C32' C 0.5649(4) 0.7905(4) 0.50158(19) 0.0228(10) Uani 1 1 d . U
H32' H 0.5838 0.8399 0.4893 0.027 Uiso 1 1 calc R .
C33' C 0.6473(5) 0.7747(4) 0.5241(2) 0.0284(12) Uani 1 1 d . U
H33' H 0.7218 0.8144 0.5284 0.034 Uiso 1 1 calc R .
C34' C 0.6236(5) 0.7009(4) 0.5409(2) 0.0288(12) Uani 1 1 d . U
C35' C 0.5126(5) 0.6466(4) 0.5361(2) 0.0275(12) Uani 1 1 d . U
H35' H 0.4934 0.5971 0.5483 0.033 Uiso 1 1 calc R .
C36' C 0.4301(5) 0.6636(3) 0.51402(19) 0.0211(10) Uani 1 1 d . U
H36' H 0.3549 0.6251 0.5109 0.025 Uiso 1 1 calc R .
C37' C 0.7162(6) 0.6793(5) 0.5631(3) 0.0412(16) Uani 1 1 d . U
C38' C 0.7200(11) 0.6974(10) 0.6168(4) 0.118(5) Uani 1 1 d . U
H38D H 0.7395 0.7574 0.6295 0.178 Uiso 1 1 d R .
H38E H 0.7762 0.6801 0.6303 0.178 Uiso 1 1 d R .
H38F H 0.6464 0.6668 0.6270 0.178 Uiso 1 1 d R .
C39' C 0.7076(10) 0.5947(8) 0.5401(5) 0.117(4) Uani 1 1 d . U
H39D H 0.6351 0.5539 0.5450 0.175 Uiso 1 1 d R .
H39E H 0.7678 0.5825 0.5546 0.175 Uiso 1 1 d R .
H39F H 0.7150 0.5914 0.5045 0.175 Uiso 1 1 d R .
C40' C 0.8327(8) 0.7321(9) 0.5529(5) 0.101(4) Uani 1 1 d . U
H40D H 0.8427 0.7168 0.5175 0.152 Uiso 1 1 d R .
H40E H 0.8885 0.7228 0.5727 0.152 Uiso 1 1 d R .
H40F H 0.8420 0.7910 0.5619 0.152 Uiso 1 1 d R .
C41' C 0.3369(4) 0.7602(3) 0.60282(16) 0.0148(8) Uani 1 1 d . U
C42' C 0.2984(4) 0.6812(3) 0.61505(17) 0.0169(9) Uani 1 1 d . U
C43' C 0.3597(5) 0.6600(3) 0.64676(19) 0.0212(10) Uani 1 1 d . U
C44' C 0.4640(5) 0.7155(4) 0.66904(19) 0.0229(10) Uani 1 1 d . U
H44' H 0.5069 0.7011 0.6911 0.028 Uiso 1 1 calc R .
C45' C 0.5010(4) 0.7918(3) 0.65735(19) 0.0219(10) Uani 1 1 d . U
C46' C 0.4435(4) 0.8165(3) 0.62501(18) 0.0187(9) Uani 1 1 d . U
H46' H 0.4751 0.8703 0.6179 0.022 Uiso 1 1 calc R .
C47' C 0.1175(5) 0.5530(3) 0.5977(2) 0.0250(11) Uani 1 1 d . U
H47' H 0.1296 0.5198 0.6185 0.030 Uiso 1 1 calc R .
C48' C 0.0231(5) 0.5340(3) 0.5673(2) 0.0249(11) Uani 1 1 d . U
H48' H -0.0423 0.4847 0.5624 0.030 Uiso 1 1 calc R .
C49' C 0.0427(4) 0.6020(3) 0.54504(18) 0.0202(10) Uani 1 1 d . U
H49' H -0.0091 0.6071 0.5226 0.024 Uiso 1 1 calc R .
C50' C 0.1692(4) 0.8210(3) 0.61967(17) 0.0190(9) Uani 1 1 d . U
C51' C 0.2182(5) 0.9076(4) 0.63723(18) 0.0230(10) Uani 1 1 d . U
C52' C 0.1807(6) 0.9476(4) 0.6788(2) 0.0345(13) Uani 1 1 d . U
C53' C 0.0953(5) 0.9026(5) 0.7036(2) 0.0396(14) Uani 1 1 d . U
H53' H 0.0706 0.9294 0.7322 0.047 Uiso 1 1 calc R .
C54' C 0.0475(5) 0.8184(5) 0.6858(2) 0.0375(14) Uani 1 1 d . U
C55' C 0.0803(4) 0.7759(4) 0.64470(18) 0.0264(11) Uani 1 1 d . U
H55' H 0.0437 0.7172 0.6335 0.032 Uiso 1 1 calc R .
C56' C 0.3706(5) 1.0310(3) 0.6134(2) 0.0282(11) Uani 1 1 d . U
H56' H 0.3748 1.0769 0.6395 0.034 Uiso 1 1 calc R .
C57' C 0.4323(5) 1.0342(4) 0.5737(2) 0.0293(12) Uani 1 1 d . U
H57' H 0.4878 1.0823 0.5665 0.035 Uiso 1 1 calc R .
C58' C 0.3977(5) 0.9521(3) 0.5454(2) 0.0227(10) Uani 1 1 d . U
H58' H 0.4271 0.9352 0.5153 0.027 Uiso 1 1 calc R .
Cl1 Cl 0.0905(2) 0.0508(3) 0.18799(10) 0.1047(11) Uani 1 1 d . U
Cl2 Cl 0.0950(3) -0.0359(2) 0.26469(15) 0.1131(12) Uani 1 1 d . U
C59 C 0.1623(10) 0.0523(8) 0.2442(4) 0.095(4) Uani 1 1 d . U
H59A H 0.2398 0.0568 0.2380 0.113 Uiso 1 1 calc R .
H59B H 0.1659 0.1015 0.2700 0.113 Uiso 1 1 calc R .
Cl3 Cl 0.0219(3) 0.01496(15) 0.39552(9) 0.0746(7) Uani 1 1 d . U
Cl4 Cl -0.14194(16) -0.00220(12) 0.46968(8) 0.0528(5) Uani 1 1 d . U
C60 C -0.0230(7) 0.0663(5) 0.4464(3) 0.0500(18) Uani 1 1 d . U
H60A H -0.0424 0.1110 0.4369 0.060 Uiso 1 1 calc R .
H60B H 0.0388 0.0928 0.4731 0.060 Uiso 1 1 calc R .

loop_
_atom_site_aniso_label
_atom_site_aniso_U_11
_atom_site_aniso_U_22
_atom_site_aniso_U_33
_atom_site_aniso_U_23
_atom_site_aniso_U_13
_atom_site_aniso_U_12
Ir1 0.01417(8) 0.02003(9) 0.01075(7) 0.00391(6) -0.00013(6) 0.00552(7)
Ir2 0.01495(9) 0.02097(9) 0.01117(7) 0.00507(7) 0.00130(6) 0.00743(7)
F1 0.086(4) 0.055(3) 0.090(4) -0.028(3) -0.006(3) 0.044(3)
F2 0.044(3) 0.143(5) 0.052(3) 0.032(3) 0.029(2) 0.042(3)
F3 0.054(3) 0.0302(19) 0.048(2) 0.0234(17) -0.020(2) 0.0005(18)
F4 0.0219(16) 0.0391(19) 0.0178(14) 0.0054(13) -0.0071(12) 0.0017(14)
F5 0.038(2) 0.043(2) 0.042(2) 0.0101(17) 0.0231(17) 0.0208(18)
F6 0.041(2) 0.036(2) 0.059(3) 0.0263(18) 0.021(2) 0.0053(18)
F7 0.036(2) 0.0280(17) 0.0334(18) -0.0015(14) -0.0119(16) 0.0069(15)
F8 0.0340(19) 0.0391(19) 0.0276(17) 0.0113(15) -0.0047(14) 0.0187(16)
O1 0.0214(18) 0.042(2) 0.0151(15) 0.0089(15) 0.0011(13) 0.0171(17)
O2 0.0164(17) 0.040(2) 0.0122(14) 0.0042(14) -0.0010(12) 0.0154(16)
N1 0.0155(18) 0.023(2) 0.0114(16) 0.0050(14) 0.0030(13) 0.0077(16)
N2 0.0158(18) 0.027(2) 0.0122(16) 0.0047(15) 0.0015(14) 0.0073(17)
N3 0.028(2) 0.021(2) 0.025(2) 0.0049(16) -0.0122(17) 0.0034(17)
N4 0.040(3) 0.024(2) 0.031(2) 0.0002(18) -0.011(2) 0.011(2)
N5 0.019(2) 0.023(2) 0.0163(18) 0.0045(15) -0.0037(15) 0.0045(16)
N6 0.022(2) 0.0195(19) 0.0217(19) 0.0060(16) -0.0044(16) 0.0044(16)
N7 0.023(2) 0.026(2) 0.022(2) 0.0052(16) 0.0005(16) 0.0116(17)
N8 0.027(2) 0.023(2) 0.031(2) 0.0097(17) 0.0045(18) 0.0086(18)
N9 0.0168(19) 0.0226(19) 0.0184(18) 0.0076(15) 0.0001(15) 0.0072(16)
N10 0.019(2) 0.0204(19) 0.0190(18) 0.0048(15) 0.0023(15) 0.0082(16)
C1 0.015(2) 0.026(3) 0.0141(18) 0.0066(17) 0.0026(15) 0.0086(19)
C2 0.014(2) 0.027(2) 0.0137(19) 0.0078(17) 0.0016(15) 0.0084(18)
C3 0.020(2) 0.032(3) 0.032(3) -0.001(2) 0.004(2) 0.009(2)
C4 0.020(3) 0.034(3) 0.034(3) 0.004(2) 0.006(2) 0.008(2)
C5 0.020(2) 0.041(3) 0.016(2) 0.009(2) 0.0038(17) 0.013(2)
C6 0.021(2) 0.028(3) 0.023(2) 0.007(2) 0.0047(19) 0.012(2)
C7 0.016(2) 0.029(3) 0.022(2) 0.0070(19) 0.0016(18) 0.008(2)
C8 0.026(3) 0.048(3) 0.024(2) 0.003(2) 0.008(2) 0.018(2)
C9 0.029(3) 0.063(4) 0.067(5) 0.012(4) 0.027(3) 0.017(3)
C10 0.029(3) 0.106(6) 0.031(3) -0.008(3) 0.009(3) 0.022(4)
C11 0.032(4) 0.073(5) 0.057(4) 0.021(4) 0.012(3) 0.029(4)
C12 0.017(2) 0.036(3) 0.015(2) 0.0067(18) 0.0025(16) 0.018(2)
C13 0.037(3) 0.037(3) 0.026(2) -0.004(2) -0.010(2) 0.022(2)
C14 0.055(4) 0.057(4) 0.040(3) -0.010(3) -0.004(3) 0.039(3)
C15 0.053(4) 0.091(4) 0.033(3) -0.006(3) -0.002(3) 0.051(3)
C16 0.041(3) 0.090(4) 0.026(3) 0.010(3) 0.011(3) 0.042(3)
C17 0.027(3) 0.055(4) 0.019(2) 0.011(2) 0.007(2) 0.023(3)
C18 0.062(4) 0.026(3) 0.052(4) 0.004(3) -0.024(3) 0.009(3)
C19 0.062(5) 0.033(3) 0.054(4) 0.013(3) -0.020(3) -0.001(3)
C20 0.038(3) 0.037(3) 0.036(3) 0.016(3) -0.011(2) -0.004(3)
C21 0.013(2) 0.021(2) 0.0148(19) 0.0036(16) 0.0014(15) 0.0069(17)
C22 0.018(2) 0.021(2) 0.0152(19) 0.0055(16) 0.0003(16) 0.0059(18)
C23 0.027(3) 0.025(2) 0.022(2) 0.0098(19) -0.005(2) 0.006(2)
C24 0.013(2) 0.025(2) 0.016(2) 0.0053(17) -0.0018(16) 0.0063(18)
C25 0.013(2) 0.033(3) 0.015(2) 0.0047(18) 0.0009(16) 0.0056(19)
C26 0.018(2) 0.023(2) 0.0130(19) 0.0034(17) 0.0003(16) 0.0052(19)
C27 0.028(3) 0.023(2) 0.031(3) 0.008(2) -0.002(2) 0.004(2)
C28 0.029(3) 0.021(3) 0.040(3) 0.004(2) -0.006(2) 0.003(2)
C29 0.023(3) 0.023(2) 0.025(2) 0.003(2) -0.007(2) 0.004(2)
C30 0.014(2) 0.030(3) 0.0149(19) 0.0066(18) 0.0000(16) 0.0071(19)
C31 0.018(2) 0.046(3) 0.011(2) 0.006(2) 0.0009(17) 0.011(2)
C32 0.023(3) 0.048(3) 0.028(3) 0.003(2) 0.002(2) 0.018(3)
C33 0.031(3) 0.063(4) 0.028(3) 0.000(3) 0.002(2) 0.025(3)
C34 0.020(3) 0.067(4) 0.023(3) 0.004(3) -0.002(2) 0.015(3)
C35 0.019(3) 0.067(4) 0.025(3) 0.013(3) 0.005(2) 0.014(3)
C36 0.018(2) 0.051(3) 0.024(3) 0.015(2) 0.008(2) 0.013(2)
C37 0.025(3) 0.098(5) 0.029(3) 0.009(3) 0.010(2) 0.030(3)
C38 0.036(4) 0.126(8) 0.034(3) 0.018(4) 0.016(3) 0.043(5)
C39 0.020(3) 0.093(6) 0.051(4) 0.009(4) 0.009(3) 0.021(3)
C40 0.038(4) 0.105(6) 0.048(4) 0.002(4) 0.013(3) 0.041(4)
C41 0.014(2) 0.025(2) 0.0134(19) 0.0090(16) -0.0012(15) 0.0061(18)
C42 0.022(2) 0.022(2) 0.025(2) 0.0108(18) 0.0040(19) 0.0083(19)
C43 0.022(3) 0.036(3) 0.029(3) 0.018(2) 0.010(2) 0.009(2)
C44 0.024(3) 0.040(3) 0.032(3) 0.013(2) -0.001(2) 0.011(2)
C45 0.025(3) 0.040(3) 0.020(2) 0.010(2) 0.007(2) 0.017(2)
C46 0.019(2) 0.024(2) 0.020(2) 0.0096(18) 0.0045(18) 0.009(2)
C47 0.031(3) 0.024(3) 0.052(4) 0.009(2) 0.003(3) 0.006(2)
C48 0.035(3) 0.025(3) 0.060(4) 0.003(3) 0.002(3) 0.010(2)
C49 0.030(3) 0.028(3) 0.035(3) 0.001(2) 0.003(2) 0.013(2)
C50 0.016(2) 0.027(2) 0.0112(18) 0.0057(16) 0.0057(15) 0.0114(18)
C51 0.017(2) 0.022(2) 0.0146(19) 0.0041(16) 0.0027(16) 0.0108(18)
C52 0.020(2) 0.023(2) 0.019(2) 0.0007(18) -0.0008(18) 0.0061(19)
C53 0.022(2) 0.033(3) 0.017(2) 0.0027(19) -0.0018(19) 0.011(2)
C54 0.017(2) 0.027(2) 0.017(2) 0.0055(18) 0.0009(17) 0.0125(19)
C55 0.018(2) 0.026(2) 0.0122(19) 0.0042(17) 0.0027(16) 0.0095(19)
C56 0.025(3) 0.020(2) 0.033(3) 0.006(2) 0.004(2) 0.004(2)
C57 0.030(3) 0.024(2) 0.038(3) 0.013(2) 0.006(2) 0.012(2)
C58 0.021(2) 0.028(2) 0.030(3) 0.015(2) 0.004(2) 0.011(2)
Ir1' 0.01034(8) 0.01514(8) 0.00971(7) 0.00403(6) 0.00011(6) 0.00535(6)
Ir2' 0.01028(8) 0.01715(8) 0.00952(7) 0.00426(6) 0.00023(6) 0.00621(7)
F1' 0.036(2) 0.0309(19) 0.044(2) -0.0106(16) -0.0187(18) 0.0031(16)
F2' 0.040(2) 0.050(2) 0.054(2) 0.0163(19) -0.0204(19) 0.0196(19)
F3' 0.046(2) 0.0325(19) 0.042(2) 0.0225(16) 0.0190(18) 0.0069(17)
F4' 0.044(2) 0.043(2) 0.0254(16) 0.0083(15) 0.0181(15) 0.0274(18)
F5' 0.0182(16) 0.0357(19) 0.043(2) 0.0128(16) -0.0144(15) 0.0014(14)
F6' 0.0289(18) 0.0249(16) 0.0383(19) 0.0186(14) -0.0062(15) 0.0052(14)
F7' 0.069(3) 0.047(2) 0.032(2) -0.0142(17) 0.004(2) 0.032(2)
F8' 0.0240(19) 0.107(4) 0.0230(18) 0.006(2) 0.0172(15) 0.006(2)
O1' 0.0142(16) 0.0238(18) 0.0132(14) 0.0072(13) 0.0022(12) 0.0090(14)
O2' 0.0140(15) 0.0256(18) 0.0105(13) 0.0016(12) -0.0004(11) 0.0110(14)
N1' 0.0116(16) 0.0166(18) 0.0115(15) 0.0042(13) -0.0013(12) 0.0079(15)
N2' 0.0117(16) 0.0161(18) 0.0113(15) 0.0062(13) 0.0001(12) 0.0061(14)
N3' 0.0176(19) 0.0192(18) 0.0143(17) 0.0057(14) 0.0030(14) 0.0085(15)
N4' 0.0188(19) 0.0164(18) 0.0159(17) 0.0017(14) 0.0028(15) 0.0046(16)
N5' 0.0166(19) 0.0178(18) 0.0170(17) 0.0031(14) -0.0036(15) 0.0042(15)
N6' 0.020(2) 0.0167(18) 0.0182(18) 0.0077(14) -0.0008(15) 0.0034(16)
N7' 0.0132(17) 0.0201(19) 0.0148(17) 0.0042(14) 0.0000(14) 0.0050(15)
N8' 0.0178(18) 0.0189(19) 0.0164(18) 0.0079(15) -0.0013(14) 0.0037(15)
N9' 0.0206(19) 0.0182(18) 0.0153(17) 0.0039(14) -0.0028(14) 0.0100(16)
N10' 0.028(2) 0.022(2) 0.0169(18) -0.0007(15) -0.0042(16) 0.0124(17)
C1' 0.0098(18) 0.017(2) 0.0122(17) 0.0053(15) 0.0004(14) 0.0068(16)
C2' 0.0123(19) 0.017(2) 0.0119(18) 0.0025(15) -0.0019(15) 0.0073(16)
C3' 0.021(2) 0.018(2) 0.026(2) -0.0006(19) -0.0102(19) 0.0091(19)
C4' 0.023(2) 0.025(2) 0.027(3) 0.000(2) -0.007(2) 0.016(2)
C5' 0.0123(19) 0.026(2) 0.015(2) 0.0038(17) -0.0004(15) 0.0125(18)
C6' 0.017(2) 0.019(2) 0.032(3) -0.001(2) -0.008(2) 0.0055(19)
C7' 0.017(2) 0.017(2) 0.029(2) 0.0024(19) -0.0045(19) 0.0078(18)
C8' 0.014(2) 0.043(3) 0.023(2) 0.003(2) -0.0045(18) 0.014(2)
C9' 0.029(3) 0.045(3) 0.037(3) 0.009(3) -0.006(3) 0.023(3)
C10' 0.029(3) 0.080(5) 0.028(3) -0.002(3) -0.011(2) 0.031(4)
C11' 0.020(3) 0.047(4) 0.055(4) 0.012(3) -0.002(3) 0.011(3)
C12' 0.0122(19) 0.024(2) 0.0104(18) 0.0037(16) -0.0002(15) 0.0084(17)
C13' 0.014(2) 0.020(2) 0.0145(19) 0.0021(16) 0.0021(16) 0.0016(17)
C14' 0.023(3) 0.029(3) 0.022(2) -0.003(2) -0.007(2) 0.005(2)
C15' 0.026(3) 0.045(3) 0.027(3) 0.005(2) -0.007(2) 0.009(2)
C16' 0.025(3) 0.041(3) 0.027(3) 0.011(2) -0.006(2) 0.018(2)
C17' 0.021(2) 0.025(2) 0.020(2) 0.0072(19) -0.0048(18) 0.009(2)
C18' 0.030(3) 0.020(2) 0.029(3) 0.001(2) 0.007(2) 0.009(2)
C19' 0.039(3) 0.023(3) 0.039(3) 0.011(2) 0.012(2) 0.017(2)
C20' 0.026(3) 0.024(2) 0.025(2) 0.0110(19) 0.0095(19) 0.015(2)
C21' 0.0121(19) 0.018(2) 0.0117(17) 0.0058(15) 0.0003(15) 0.0035(16)
C22' 0.016(2) 0.021(2) 0.0148(19) 0.0064(16) -0.0002(16) 0.0039(18)
C23' 0.021(2) 0.030(2) 0.022(2) 0.0137(19) 0.0069(19) 0.007(2)
C24' 0.023(3) 0.033(2) 0.019(2) 0.0148(19) 0.0073(19) 0.011(2)
C25' 0.021(2) 0.032(3) 0.016(2) 0.0089(18) 0.0064(18) 0.013(2)
C26' 0.017(2) 0.025(2) 0.0152(19) 0.0065(17) 0.0035(17) 0.0103(19)
C27' 0.026(3) 0.017(2) 0.033(3) 0.012(2) -0.001(2) 0.004(2)
C28' 0.032(3) 0.019(2) 0.035(3) 0.005(2) 0.002(2) 0.010(2)
C29' 0.019(2) 0.016(2) 0.027(2) 0.0008(18) -0.0009(19) 0.0046(19)
C30' 0.0107(18) 0.018(2) 0.0123(17) 0.0025(16) -0.0006(14) 0.0056(16)
C31' 0.015(2) 0.024(2) 0.0143(19) 0.0062(17) 0.0010(15) 0.0126(18)
C32' 0.018(2) 0.030(3) 0.023(2) 0.008(2) -0.0013(18) 0.010(2)
C33' 0.019(2) 0.040(3) 0.030(3) 0.011(2) -0.002(2) 0.015(2)
C34' 0.025(2) 0.047(3) 0.024(2) 0.011(2) 0.001(2) 0.023(2)
C35' 0.031(3) 0.037(3) 0.029(3) 0.018(2) 0.005(2) 0.023(2)
C36' 0.024(2) 0.026(2) 0.022(2) 0.013(2) 0.0044(19) 0.015(2)
C37' 0.035(3) 0.074(4) 0.038(3) 0.021(3) 0.000(2) 0.041(3)
C38' 0.118(9) 0.248(14) 0.052(4) 0.030(5) -0.006(4) 0.143(10)
C39' 0.094(8) 0.114(7) 0.167(10) 0.003(6) -0.043(7) 0.082(6)
C40' 0.048(4) 0.170(9) 0.135(9) 0.089(8) 0.024(5) 0.068(5)
C41' 0.0141(19) 0.022(2) 0.0108(18) 0.0095(16) 0.0028(15) 0.0070(17)
C42' 0.016(2) 0.021(2) 0.016(2) 0.0061(17) -0.0024(16) 0.0085(17)
C43' 0.021(2) 0.019(2) 0.024(2) 0.0102(18) -0.0048(18) 0.0052(18)
C44' 0.020(2) 0.031(2) 0.021(2) 0.0081(19) 0.0022(18) 0.012(2)
C45' 0.015(2) 0.026(2) 0.023(2) 0.0041(19) -0.0067(18) 0.0058(18)
C46' 0.016(2) 0.024(2) 0.018(2) 0.0085(18) -0.0013(17) 0.0070(18)
C47' 0.025(2) 0.021(2) 0.026(2) 0.010(2) -0.001(2) 0.003(2)
C48' 0.020(2) 0.023(2) 0.025(2) 0.005(2) -0.0009(19) 0.000(2)
C49' 0.016(2) 0.023(2) 0.017(2) 0.0040(18) -0.0013(17) 0.0037(18)
C50' 0.015(2) 0.033(2) 0.0100(18) 0.0020(17) -0.0026(15) 0.0128(19)
C51' 0.025(2) 0.033(2) 0.0119(19) -0.0008(17) -0.0018(17) 0.015(2)
C52' 0.035(3) 0.050(3) 0.020(2) -0.006(2) -0.001(2) 0.025(3)
C53' 0.028(3) 0.069(4) 0.017(2) -0.006(2) 0.002(2) 0.022(3)
C54' 0.019(3) 0.074(4) 0.015(2) 0.003(2) 0.0026(19) 0.017(3)
C55' 0.017(2) 0.050(3) 0.013(2) 0.008(2) 0.0008(17) 0.013(2)
C56' 0.033(3) 0.018(2) 0.030(3) -0.0005(19) -0.013(2) 0.009(2)
C57' 0.029(3) 0.022(2) 0.037(3) 0.010(2) -0.010(2) 0.007(2)
C58' 0.021(2) 0.023(2) 0.027(2) 0.0118(19) -0.0020(19) 0.0075(19)
Cl1 0.0612(17) 0.176(3) 0.0639(16) 0.0072(19) 0.0031(13) 0.040(2)
Cl2 0.113(3) 0.104(2) 0.151(3) 0.053(2) 0.038(2) 0.060(2)
C59 0.063(6) 0.121(8) 0.085(7) 0.033(6) -0.001(5) 0.012(6)
Cl3 0.123(2) 0.0661(15) 0.0555(12) 0.0086(11) 0.0161(14) 0.0614(16)
Cl4 0.0449(10) 0.0436(10) 0.0666(12) -0.0105(9) -0.0207(9) 0.0252(9)
C60 0.057(4) 0.049(4) 0.052(4) -0.005(3) -0.014(3) 0.037(4)

loop_
_atom_type_symbol
_atom_type_description
_atom_type_scat_dispersion_real
_atom_type_scat_dispersion_imag
_atom_type_scat_source
C C 0.0033 0.0016 'International Tables Vol C Tables 4.2.6.8 and 6.1.1.4'
H H 0.0000 0.0000 'International Tables Vol C Tables 4.2.6.8 and 6.1.1.4'
Cl Cl 0.1484 0.1585 'International Tables Vol C Tables 4.2.6.8 and 6.1.1.4'
F F 0.0171 0.0103 'International Tables Vol C Tables 4.2.6.8 and 6.1.1.4'
Ir Ir -1.4442 7.9887 'International Tables Vol C Tables 4.2.6.8 and 6.1.1.4'
N N 0.0061 0.0033 'International Tables Vol C Tables 4.2.6.8 and 6.1.1.4'
O O 0.0106 0.0060 'International Tables Vol C Tables 4.2.6.8 and 6.1.1.4'

loop_
_exptl_crystal_face_index_h
_exptl_crystal_face_index_k
_exptl_crystal_face_index_l
_exptl_crystal_face_perp_dist
1.00 0.00 1.00 0.1240
-1.00 0.00 -1.00 0.0340
0.00 1.00 0.00 0.0720
0.00 -1.00 0.00 0.0070
0.00 -1.00 2.00 0.0530
0.00 1.00 -2.00 0.0410
1.00 1.00 2.00 0.1050
-1.00 2.00 -1.00 0.0730
-1.00 2.00 2.00 0.0820
1.00 -2.00 -2.00 0.0490
1.00 -1.00 -2.00 0.0630
0.00 1.00 2.00 0.0940

loop_
_geom_angle_atom_site_label_1
_geom_angle_atom_site_label_2
_geom_angle_atom_site_label_3
_geom_angle
O1 Ir1 N1 75.75(14)
N3 Ir1 O1 94.60(19)
N3 Ir1 N1 88.46(17)
N5 Ir1 O1 92.07(17)
N5 Ir1 N1 95.92(16)
N5 Ir1 N3 172.76(19)
C12 Ir1 O1 174.6(2)
C12 Ir1 N1 106.63(17)
C12 Ir1 N3 80.7(2)
C12 Ir1 N5 92.5(2)
C12 Ir1 C21 84.79(19)
C21 Ir1 O1 93.11(16)
C21 Ir1 N1 168.29(17)
C21 Ir1 N3 96.10(19)
C21 Ir1 N5 80.71(19)
O2 Ir2 N2 76.37(14)
N7 Ir2 O2 94.91(17)
N7 Ir2 N2 89.63(17)
N7 Ir2 N9 174.45(18)
N9 Ir2 O2 90.27(16)
N9 Ir2 N2 93.53(17)
C41 Ir2 O2 172.59(17)
C41 Ir2 N2 108.56(17)
C41 Ir2 N7 79.8(2)
C41 Ir2 N9 94.87(19)
C50 Ir2 O2 89.51(16)
C50 Ir2 N2 164.50(18)
C50 Ir2 N7 98.0(2)
C50 Ir2 N9 79.98(19)
C50 Ir2 C41 86.14(18)
C30 O1 Ir1 113.1(3)
C1 O2 Ir2 113.7(3)
N2 N1 Ir1 112.2(3)
C1 N1 Ir1 134.7(3)
C1 N1 N2 113.0(4)
N1 N2 Ir2 111.8(3)
C30 N2 Ir2 134.0(3)
C30 N2 N1 112.9(4)
N4 N3 Ir1 115.0(4)
C20 N3 Ir1 137.5(5)
C20 N3 N4 107.4(5)
N3 N4 C13 115.4(5)
C18 N4 N3 110.3(6)
C18 N4 C13 134.2(7)
N6 N5 Ir1 114.6(3)
C29 N5 Ir1 138.0(4)
C29 N5 N6 106.1(4)
N5 N6 C22 115.5(4)
C27 N6 N5 110.3(4)
C27 N6 C22 134.2(5)
N8 N7 Ir2 116.2(3)
C49 N7 Ir2 137.5(4)
C49 N7 N8 106.0(5)
N7 N8 C42 114.9(4)
N7 N8 C47 111.5(5)
C47 N8 C42 132.9(5)
N10 N9 Ir2 115.6(3)
C58 N9 Ir2 138.0(4)
C58 N9 N10 106.3(4)
N9 N10 C51 114.5(4)
C56 N10 N9 110.2(4)
C56 N10 C51 135.4(5)
O2 C1 N1 125.0(4)
O2 C1 C2 114.0(4)
N1 C1 C2 121.0(4)
C3 C2 C1 118.5(5)
C7 C2 C1 122.1(5)
C7 C2 C3 118.7(5)
C2 C3 C4 119.6(5)
C5 C4 C3 121.9(6)
C4 C5 C6 117.8(5)
C4 C5 C8 122.6(5)
C6 C5 C8 119.6(5)
C7 C6 C5 120.8(5)
C6 C7 C2 121.1(5)
C9 C8 C5 111.5(5)
C9 C8 C10 110.1(6)
C9 C8 C11 109.0(6)
C10 C8 C5 109.5(5)
C10 C8 C11 109.7(6)
C11 C8 C5 107.0(5)
C13 C12 Ir1 112.8(4)
C17 C12 Ir1 129.3(5)
C17 C12 C13 117.6(5)
N4 C13 C12 116.0(5)
C14 C13 N4 123.4(7)
C14 C13 C12 120.6(7)
F1 C14 C13 121.3(8)
F1 C14 C15 117.5(7)
C13 C14 C15 121.2(7)
C16 C15 C14 116.8(7)
F2 C16 C17 117.2(8)
C15 C16 F2 117.8(6)
C15 C16 C17 124.9(8)
C12 C17 C16 118.9(7)
N4 C18 C19 107.5(7)
C18 C19 C20 106.7(7)
N3 C20 C19 108.1(7)
C22 C21 Ir1 113.9(3)
C26 C21 Ir1 129.7(4)
C26 C21 C22 116.4(4)
C21 C22 N6 114.7(4)
C23 C22 N6 123.3(5)
C23 C22 C21 122.0(5)
F3 C23 C22 120.5(5)
F3 C23 C24 118.5(5)
C24 C23 C22 121.0(5)
C23 C24 C25 117.3(5)
F4 C25 C24 117.5(4)
F4 C25 C26 119.6(5)
C26 C25 C24 122.9(5)
C25 C26 C21 120.4(5)
N6 C27 C28 107.2(5)
C27 C28 C29 106.1(5)
N5 C29 C28 110.3(5)
O1 C30 N2 124.4(5)
O1 C30 C31 114.8(4)
N2 C30 C31 120.8(4)
C32 C31 C30 119.7(5)
C36 C31 C30 120.7(5)
C36 C31 C32 119.2(5)
C31 C32 C33 120.7(7)
C34 C33 C32 121.0(7)
C33 C34 C35 117.5(6)
C33 C34 C37 122.9(7)
C35 C34 C37 119.5(7)
C34 C35 C36 121.6(7)
C31 C36 C35 120.0(6)
C38 C37 C34 108.7(6)
C38 C37 C39 111.3(8)
C38 C37 C40 111.0(7)
C39 C37 C34 107.8(6)
C39 C37 C40 107.2(6)
C40 C37 C34 110.9(7)
C42 C41 Ir2 114.2(4)
C46 C41 Ir2 129.2(4)
C46 C41 C42 116.2(5)
C41 C42 N8 114.3(5)
C43 C42 N8 123.6(5)
C43 C42 C41 122.1(5)
F6 C43 C42 119.1(5)
F6 C43 C44 119.0(5)
C44 C43 C42 121.9(6)
C45 C44 C43 115.0(6)
F5 C45 C46 117.8(5)
C44 C45 F5 116.8(5)
C44 C45 C46 125.4(6)
C45 C46 C41 119.4(5)
C48 C47 N8 106.0(6)
C47 C48 C49 106.4(6)
N7 C49 C48 110.0(6)
C51 C50 Ir2 114.5(3)
C51 C50 C55 116.9(4)
C55 C50 Ir2 128.4(4)
C50 C51 N10 115.4(4)
C52 C51 N10 122.8(5)
C52 C51 C50 121.7(5)
F7 C52 C51 119.5(5)
F7 C52 C53 119.2(5)
C51 C52 C53 121.3(5)
C54 C53 C52 116.1(5)
F8 C54 C53 117.0(4)
F8 C54 C55 119.0(5)
C55 C54 C53 124.0(5)
C54 C55 C50 119.9(5)
N10 C56 C57 107.0(5)
C56 C57 C58 106.5(5)
N9 C58 C57 110.0(5)
O1' Ir1' N1' 75.66(13)
N3' Ir1' O1' 93.38(15)
N3' Ir1' N1' 92.99(15)
N3' Ir1' N5' 171.73(16)
N5' Ir1' O1' 92.56(15)
N5' Ir1' N1' 94.05(16)
C12' Ir1' O1' 173.70(17)
C12' Ir1' N1' 106.20(16)
C12' Ir1' N3' 80.55(18)
C12' Ir1' N5' 93.30(18)
C12' Ir1' C21' 85.44(18)
C21' Ir1' O1' 93.23(16)
C21' Ir1' N1' 167.59(17)
C21' Ir1' N3' 93.17(18)
C21' Ir1' N5' 80.75(18)
O2' Ir2' N2' 75.73(13)
N7' Ir2' O2' 93.05(15)
N7' Ir2' N2' 92.66(15)
N7' Ir2' N9' 171.48(16)
N9' Ir2' O2' 92.13(15)
N9' Ir2' N2' 95.17(16)
C41' Ir2' O2' 172.91(17)
C41' Ir2' N2' 106.28(16)
C41' Ir2' N7' 80.13(18)
C41' Ir2' N9' 94.43(18)
C50' Ir2' O2' 92.00(16)
C50' Ir2' N2' 166.70(17)
C50' Ir2' N7' 93.1(2)
C50' Ir2' N9' 80.0(2)
C50' Ir2' C41' 86.52(19)
C30' O1' Ir1' 113.4(3)
C1' O2' Ir2' 113.9(3)
N2' N1' Ir1' 112.7(3)
C1' N1' Ir1' 132.2(3)
C1' N1' N2' 113.0(4)
N1' N2' Ir2' 112.5(3)
C30' N2' Ir2' 132.6(3)
C30' N2' N1' 112.8(4)
N4' N3' Ir1' 114.9(3)
C20' N3' Ir1' 138.0(4)
C20' N3' N4' 106.6(4)
N3' N4' C13' 115.3(4)
C18' N4' N3' 110.0(4)
C18' N4' C13' 134.6(5)
N6' N5' Ir1' 114.1(3)
C29' N5' Ir1' 138.0(4)
C29' N5' N6' 107.1(4)
N5' N6' C22' 115.9(4)
C27' N6' N5' 109.5(4)
C27' N6' C22' 134.6(5)
N8' N7' Ir2' 115.1(3)
C49' N7' Ir2' 136.6(4)
C49' N7' N8' 106.9(4)
N7' N8' C42' 115.9(4)
C47' N8' N7' 110.3(4)
C47' N8' C42' 133.7(4)
N10' N9' Ir2' 114.5(3)
C58' N9' Ir2' 138.4(4)
C58' N9' N10' 106.8(4)
N9' N10' C51' 115.7(4)
N9' N10' C56' 109.6(5)
C56' N10' C51' 134.7(5)
O2' C1' N1' 124.4(4)
O2' C1' C2' 115.3(4)
N1' C1' C2' 120.1(4)
C3' C2' C1' 121.1(4)
C3' C2' C7' 118.1(4)
C7' C2' C1' 120.2(4)
C2' C3' C4' 120.8(5)
C3' C4' C5' 121.8(5)
C4' C5' C8' 122.2(4)
C6' C5' C4' 116.7(4)
C6' C5' C8' 121.0(5)
C7' C6' C5' 121.7(5)
C2' C7' C6' 120.9(5)
C5' C8' C11' 109.2(5)
C9' C8' C5' 112.6(5)
C9' C8' C11' 108.7(5)
C10' C8' C5' 108.7(4)
C10' C8' C9' 108.7(5)
C10' C8' C11' 108.9(6)
C13' C12' Ir1' 114.4(3)
C13' C12' C17' 116.7(4)
C17' C12' Ir1' 128.7(4)
C12' C13' N4' 114.6(4)
C14' C13' N4' 123.8(5)
C14' C13' C12' 121.6(5)
F1' C14' C13' 119.5(5)
F1' C14' C15' 118.7(5)
C15' C14' C13' 121.9(5)
C14' C15' C16' 116.4(5)
F2' C16' C15' 117.7(5)
F2' C16' C17' 118.1(5)
C15' C16' C17' 124.2(5)
C16' C17' C12' 119.2(5)
N4' C18' C19' 107.6(5)
C18' C19' C20' 106.3(5)
N3' C20' C19' 109.6(5)
C22' C21' Ir1' 114.2(3)
C22' C21' C26' 117.1(4)
C26' C21' Ir1' 128.6(4)
C21' C22' N6' 114.5(4)
C23' C22' N6' 123.9(5)
C23' C22' C21' 121.6(5)
F3' C23' C22' 119.5(5)
F3' C23' C24' 119.3(5)
C24' C23' C22' 121.2(5)
C23' C24' C25' 117.7(5)
F4' C25' C24' 118.5(5)
F4' C25' C26' 118.1(5)
C24' C25' C26' 123.5(5)
C25' C26' C21' 118.9(5)
N6' C27' C28' 108.0(5)
C27' C28' C29' 106.1(5)
N5' C29' C28' 109.3(5)
O1' C30' N2' 124.6(4)
O1' C30' C31' 115.8(4)
N2' C30' C31' 119.3(4)
C32' C31' C30' 120.7(4)
C36' C31' C30' 120.8(5)
C36' C31' C32' 117.7(5)
C33' C32' C31' 121.3(5)
C32' C33' C34' 121.1(6)
C33' C34' C37' 121.8(6)
C35' C34' C33' 117.5(5)
C35' C34' C37' 120.7(6)
C36' C35' C34' 121.0(5)
C35' C36' C31' 121.4(5)
C38' C37' C34' 110.7(6)
C38' C37' C39' 114.8(9)
C38' C37' C40' 103.4(9)
C39' C37' C34' 111.3(7)
C39' C37' C40' 102.8(8)
C40' C37' C34' 113.4(6)
C42' C41' Ir2' 114.7(3)
C42' C41' C46' 116.2(4)
C46' C41' Ir2' 129.1(4)
C41' C42' N8' 113.7(4)
C43' C42' N8' 124.0(5)
C43' C42' C41' 122.3(5)
F6' C43' C42' 120.1(5)
F6' C43' C44' 118.2(4)
C42' C43' C44' 121.7(5)
C45' C44' C43' 115.9(5)
F5' C45' C46' 117.4(5)
C44' C45' F5' 117.6(5)
C44' C45' C46' 125.0(5)
C45' C46' C41' 118.9(5)
N8' C47' C48' 107.1(5)
C47' C48' C49' 106.0(5)
N7' C49' C48' 109.6(5)
C51' C50' Ir2' 114.2(4)
C51' C50' C55' 118.0(5)
C55' C50' Ir2' 127.7(4)
N10' C51' C50' 115.4(4)
N10' C51' C52' 123.8(6)
C50' C51' C52' 120.7(6)
F7' C52' C51' 119.1(6)
F7' C52' C53' 120.1(5)
C53' C52' C51' 120.8(6)
C54' C53' C52' 117.8(6)
F8' C54' C53' 118.8(5)
F8' C54' C55' 117.4(7)
C53' C54' C55' 123.8(6)
C54' C55' C50' 118.8(6)
C57' C56' N10' 107.6(5)
C56' C57' C58' 106.2(5)
N9' C58' C57' 109.9(5)
Cl2 C59 Cl1 110.4(6)
Cl3 C60 Cl4 112.4(4)

loop_
_geom_bond_atom_site_label_1
_geom_bond_atom_site_label_2
_geom_bond_distance
Ir1 O1 2.116(4)
Ir1 N1 2.138(4)
Ir1 N3 2.017(5)
Ir1 N5 2.008(4)
Ir1 C12 1.999(5)
Ir1 C21 2.004(5)
Ir2 O2 2.099(4)
Ir2 N2 2.146(4)
Ir2 N7 2.013(5)
Ir2 N9 2.017(4)
Ir2 C41 2.007(5)
Ir2 C50 2.004(5)
F1 C14 1.329(9)
F2 C16 1.361(9)
F3 C23 1.343(6)
F4 C25 1.352(6)
F5 C45 1.370(7)
F6 C43 1.358(7)
F7 C52 1.346(6)
F8 C54 1.356(6)
O1 C30 1.294(6)
O2 C1 1.286(6)
N1 N2 1.450(6)
N1 C1 1.303(6)
N2 C30 1.302(6)
N3 N4 1.354(7)
N3 C20 1.340(8)
N4 C13 1.396(9)
N4 C18 1.348(9)
N5 N6 1.368(6)
N5 C29 1.334(7)
N6 C22 1.416(6)
N6 C27 1.354(7)
N7 N8 1.348(7)
N7 C49 1.334(7)
N8 C42 1.429(7)
N8 C47 1.369(8)
N9 N10 1.368(6)
N9 C58 1.333(7)
N10 C51 1.419(6)
N10 C56 1.349(7)
C1 C2 1.501(7)
C2 C3 1.382(8)
C2 C7 1.381(7)
C3 C4 1.394(8)
C4 C5 1.374(8)
C5 C6 1.388(8)
C5 C8 1.571(8)
C6 C7 1.380(7)
C8 C9 1.509(10)
C8 C10 1.511(9)
C8 C11 1.529(10)
C12 C13 1.418(8)
C12 C17 1.382(8)
C13 C14 1.384(9)
C14 C15 1.387(12)
C15 C16 1.342(12)
C16 C17 1.388(9)
C18 C19 1.358(12)
C19 C20 1.413(11)
C21 C22 1.407(7)
C21 C26 1.394(7)
C22 C23 1.372(7)
C23 C24 1.372(7)
C24 C25 1.379(8)
C25 C26 1.369(7)
C27 C28 1.374(8)
C28 C29 1.390(8)
C30 C31 1.498(7)
C31 C32 1.374(9)
C31 C36 1.371(8)
C32 C33 1.397(8)
C33 C34 1.380(10)
C34 C35 1.386(10)
C34 C37 1.559(9)
C35 C36 1.397(8)
C37 C38 1.501(10)
C37 C39 1.520(11)
C37 C40 1.544(12)
C41 C42 1.407(7)
C41 C46 1.387(7)
C42 C43 1.383(7)
C43 C44 1.380(9)
C44 C45 1.365(9)
C45 C46 1.386(7)
C47 C48 1.366(10)
C48 C49 1.404(9)
C50 C51 1.394(7)
C50 C55 1.396(7)
C51 C52 1.380(7)
C52 C53 1.386(8)
C53 C54 1.376(8)
C54 C55 1.368(7)
C56 C57 1.374(8)
C57 C58 1.380(8)
Ir1' O1' 2.119(3)
Ir1' N1' 2.141(4)
Ir1' N3' 2.011(4)
Ir1' N5' 2.022(4)
Ir1' C12' 1.995(4)
Ir1' C21' 2.005(5)
Ir2' O2' 2.112(3)
Ir2' N2' 2.151(4)
Ir2' N7' 2.010(4)
Ir2' N9' 2.026(4)
Ir2' C41' 2.000(4)
Ir2' C50' 2.000(5)
F1' C14' 1.357(7)
F2' C16' 1.365(7)
F3' C23' 1.352(6)
F4' C25' 1.359(6)
F5' C45' 1.366(6)
F6' C43' 1.351(6)
F7' C52' 1.351(8)
F8' C54' 1.354(8)
O1' C30' 1.278(5)
O2' C1' 1.285(5)
N1' N2' 1.437(5)
N1' C1' 1.313(6)
N2' C30' 1.313(6)
N3' N4' 1.373(6)
N3' C20' 1.329(6)
N4' C13' 1.419(7)
N4' C18' 1.352(7)
N5' N6' 1.368(6)
N5' C29' 1.326(7)
N6' C22' 1.423(7)
N6' C27' 1.356(7)
N7' N8' 1.359(6)
N7' C49' 1.323(6)
N8' C42' 1.419(6)
N8' C47' 1.353(7)
N9' N10' 1.363(6)
N9' C58' 1.327(7)
N10' C51' 1.394(7)
N10' C56' 1.371(7)
C1' C2' 1.488(6)
C2' C3' 1.379(7)
C2' C7' 1.382(7)
C3' C4' 1.386(7)
C4' C5' 1.388(7)
C5' C6' 1.386(7)
C5' C8' 1.531(7)
C6' C7' 1.385(7)
C8' C9' 1.528(8)
C8' C10' 1.525(8)
C8' C11' 1.541(9)
C12' C13' 1.406(7)
C12' C17' 1.406(7)
C13' C14' 1.377(7)
C14' C15' 1.371(9)
C15' C16' 1.374(9)
C16' C17' 1.377(7)
C18' C19' 1.364(9)
C19' C20' 1.404(8)
C21' C22' 1.401(7)
C21' C26' 1.408(7)
C22' C23' 1.374(7)
C23' C24' 1.366(8)
C24' C25' 1.369(8)
C25' C26' 1.379(7)
C27' C28' 1.358(8)
C28' C29' 1.409(8)
C30' C31' 1.487(6)
C31' C32' 1.389(7)
C31' C36' 1.386(7)
C32' C33' 1.367(7)
C33' C34' 1.401(9)
C34' C35' 1.390(9)
C34' C37' 1.538(8)
C35' C36' 1.375(7)
C37' C38' 1.447(11)
C37' C39' 1.461(13)
C37' C40' 1.513(13)
C41' C42' 1.412(7)
C41' C46' 1.414(7)
C42' C43' 1.369(7)
C43' C44' 1.391(7)
C44' C45' 1.363(8)
C45' C46' 1.387(7)
C47' C48' 1.369(8)
C48' C49' 1.403(7)
C50' C51' 1.400(8)
C50' C55' 1.410(8)
C51' C52' 1.401(7)
C52' C53' 1.379(10)
C53' C54' 1.365(10)
C54' C55' 1.382(8)
C56' C57' 1.353(9)
C57' C58' 1.405(8)
Cl1 C59 1.795(11)
Cl2 C59 1.696(12)
Cl3 C60 1.729(8)
Cl4 C60 1.788(9)

loop_
_twin_individual_id
_twin_individual_mass_fraction_refined
1 0.9439(2)
2 0.0561(2)
